data_4330117
loop_
_publ_author_name
'Marie M. Melzer'
'Susanne Mossin'
'Allan Jay P. Cardenas'
'Kamille D. Williams'
'Shiyu Zhang'
'Karsten Meyer'
'Timothy H. Warren'

_publ_contact_author 'Timothy H. Warren'
_publ_contact_author_email thw@georgetown.edu
_publ_section_title
;
 A Copper(II) Thiolate from Reductive Cleavage of an S-Nitrosothiol
;
_journal_name_full 'Inorganic Chemistry'
_journal_page_first 8658
_journal_page_last 8660
_journal_paper_doi 10.1021/ic301356h
_journal_volume 51
_journal_year 2012
_chemical_formula_moiety 'C40 H40 Cu N2 S'
_chemical_formula_sum 'C40 H40 Cu N2 S'
_chemical_formula_weight 644.34
_chemical_name_common '[Me2NN]CuSCPh3'
_chemical_name_systematic
; 
 ? 
;
_space_group_IT_number 4
_symmetry_cell_setting monoclinic
_symmetry_space_group_name_Hall 'P 2yb'
_symmetry_space_group_name_H-M 'P 1 21 1'
_atom_sites_solution_hydrogens geom
_atom_sites_solution_primary direct
_atom_sites_solution_secondary difmap
_audit_creation_method SHELXL-97
_cell_angle_alpha 90.00
_cell_angle_beta 107.1400(10)
_cell_angle_gamma 90.00
_cell_formula_units_Z 2
_cell_length_a 8.4626(10)
_cell_length_b 19.083(2)
_cell_length_c 10.7638(13)
_cell_measurement_reflns_used 6528
_cell_measurement_temperature 100(2)
_cell_measurement_theta_max 55.238
_cell_measurement_theta_min 4.499
_cell_volume 1661.1(3)
_computing_cell_refinement 'Bruker APEX II'
_computing_data_collection 'Bruker APEX II'
_computing_data_reduction 'Bruker APEX II'
_computing_molecular_graphics 'ORTEP-3 for Windows; Ferrugia L J (1997), J. Appl. Cryst. 30, 565'
_computing_publication_material 'Bruker SHELXTL'
_computing_structure_refinement 'SHELXL-97 (Sheldrick, 1997)'
_computing_structure_solution 'SHELXS-97 (Sheldrick, 1990)'
_diffrn_ambient_temperature 100(2)
_diffrn_measured_fraction_theta_full 1.000
_diffrn_measured_fraction_theta_max 1.000
_diffrn_measurement_device_type 'APEX II platform CCDm Bruker'
_diffrn_measurement_method 'omega scans'
_diffrn_radiation_monochromator graphite
_diffrn_radiation_source 'fine-focus sealed tube'
_diffrn_radiation_type MoK\a
_diffrn_radiation_wavelength 0.71073
_diffrn_reflns_av_R_equivalents 0.0280
_diffrn_reflns_av_sigmaI/netI 0.0549
_diffrn_reflns_limit_h_max 10
_diffrn_reflns_limit_h_min -10
_diffrn_reflns_limit_k_max 24
_diffrn_reflns_limit_k_min -24
_diffrn_reflns_limit_l_max 13
_diffrn_reflns_limit_l_min -13
_diffrn_reflns_number 14364
_diffrn_reflns_theta_full 25.00
_diffrn_reflns_theta_max 27.00
_diffrn_reflns_theta_min 1.98
_exptl_absorpt_coefficient_mu 0.751
_exptl_absorpt_correction_T_max 0.8522
_exptl_absorpt_correction_T_min 0.7052
_exptl_absorpt_correction_type multi-scan
_exptl_absorpt_process_details 'SADABS based on Blessing's method; Blessing, Acta Cryst. (1995) A51 33-38'
_exptl_crystal_colour Blue
_exptl_crystal_density_diffrn 1.288
_exptl_crystal_description Block
_exptl_crystal_F_000 678
_exptl_crystal_size_max 0.50
_exptl_crystal_size_mid 0.48
_exptl_crystal_size_min 0.22
_refine_diff_density_max 0.493
_refine_diff_density_min -0.252
_refine_diff_density_rms 0.048
_refine_ls_abs_structure_details 'Flack H D (1983), Acta Cryst. A39, 876-881'
_refine_ls_abs_structure_Flack 0.032(7)
_refine_ls_extinction_method none
_refine_ls_goodness_of_fit_ref 0.998
_refine_ls_hydrogen_treatment constr
_refine_ls_matrix_type full
_refine_ls_number_parameters 403
_refine_ls_number_reflns 7082
_refine_ls_number_restraints 1
_refine_ls_restrained_S_all 0.998
_refine_ls_R_factor_all 0.0329
_refine_ls_R_factor_gt 0.0296
_refine_ls_shift/su_max 0.001
_refine_ls_shift/su_mean 0.000
_refine_ls_structure_factor_coef Fsqd
_refine_ls_weighting_details 'calc w=1/[\s^2^(Fo^2^)+(0.0221P)^2^+0.0000P] where P=(Fo^2^+2Fc^2^)/3'
_refine_ls_weighting_scheme calc
_refine_ls_wR_factor_gt 0.0647
_refine_ls_wR_factor_ref 0.0659
_reflns_number_gt 6608
_reflns_number_total 7082
_reflns_threshold_expression >2sigma(I)
_cod_data_source_file ic301356h_si_002_1.cif
_cod_data_source_block Me2NNCuSCPh3
_cod_original_sg_symbol_Hall P2yb
_cod_database_code 4330117

loop_
_symmetry_equiv_pos_as_xyz
'x, y, z'
'-x, y+1/2, -z'

loop_
_atom_site_label
_atom_site_type_symbol
_atom_site_fract_x
_atom_site_fract_y
_atom_site_fract_z
_atom_site_U_iso_or_equiv
_atom_site_adp_type
_atom_site_occupancy
_atom_site_symmetry_multiplicity
_atom_site_calc_flag
_atom_site_refinement_flags
Cu1 Cu 0.17279(3) 0.623200(13) 0.32876(2) 0.01446(6) Uani 1 1 d .
S1 S 0.33999(6) 0.66598(3) 0.50133(5) 0.01490(11) Uani 1 1 d .
N2 N 0.0335(2) 0.67242(9) 0.18323(16) 0.0151(4) Uani 1 1 d .
C35 C 0.1047(2) 0.63363(11) 0.62837(18) 0.0138(4) Uani 1 1 d .
C22 C 0.2880(2) 0.65136(11) 0.65745(18) 0.0142(4) Uani 1 1 d .
N1 N 0.1668(2) 0.53666(9) 0.24097(16) 0.0160(4) Uani 1 1 d .
C23 C 0.3987(2) 0.59155(11) 0.73158(19) 0.0136(4) Uani 1 1 d .
C24 C 0.4210(3) 0.53025(12) 0.6687(2) 0.0166(4) Uani 1 1 d .
H24 H 0.3674 0.5251 0.5783 0.020 Uiso 1 1 calc R
C28 C 0.4752(3) 0.59600(12) 0.8657(2) 0.0186(5) Uani 1 1 d .
H28 H 0.4582 0.6364 0.9118 0.022 Uiso 1 1 calc R
C1 C 0.1034(3) 0.52852(12) 0.1133(2) 0.0206(5) Uani 1 1 d .
C25 C 0.5204(3) 0.47643(12) 0.7362(2) 0.0202(5) Uani 1 1 d .
H25 H 0.5340 0.4350 0.6916 0.024 Uiso 1 1 calc R
C21 C 0.2730(3) 0.78255(13) 0.2214(2) 0.0254(5) Uani 1 1 d .
H21A H 0.3395 0.7571 0.2982 0.038 Uiso 1 1 calc R
H21B H 0.3263 0.8274 0.2147 0.038 Uiso 1 1 calc R
H21C H 0.2639 0.7546 0.1433 0.038 Uiso 1 1 calc R
C29 C 0.3336(2) 0.71979(10) 0.73481(19) 0.0137(4) Uani 1 1 d .
C6 C 0.2504(3) 0.47872(11) 0.3173(2) 0.0182(5) Uani 1 1 d .
C3 C -0.0108(3) 0.64891(11) 0.0625(2) 0.0167(5) Uani 1 1 d .
C40 C -0.0145(3) 0.67876(12) 0.5505(2) 0.0196(5) Uani 1 1 d .
H40 H 0.0194 0.7183 0.5111 0.023 Uiso 1 1 calc R
C26 C 0.5997(3) 0.48279(12) 0.8679(2) 0.0205(5) Uani 1 1 d .
H26 H 0.6702 0.4465 0.9134 0.025 Uiso 1 1 calc R
C30 C 0.4907(3) 0.74828(12) 0.7545(2) 0.0166(5) Uani 1 1 d .
H30 H 0.5640 0.7278 0.7128 0.020 Uiso 1 1 calc R
C34 C 0.2285(3) 0.75158(12) 0.7962(2) 0.0211(5) Uani 1 1 d .
H34 H 0.1207 0.7332 0.7841 0.025 Uiso 1 1 calc R
C12 C -0.0147(3) 0.74144(11) 0.2112(2) 0.0162(4) Uani 1 1 d .
C36 C 0.0517(3) 0.57594(12) 0.6836(2) 0.0173(4) Uani 1 1 d .
H36 H 0.1308 0.5451 0.7376 0.021 Uiso 1 1 calc R
C31 C 0.5414(3) 0.80639(12) 0.8346(2) 0.0216(5) Uani 1 1 d .
H31 H 0.6493 0.8249 0.8478 0.026 Uiso 1 1 calc R
C13 C -0.1745(3) 0.75265(12) 0.2203(2) 0.0215(5) Uani 1 1 d .
C11 C 0.4206(3) 0.47061(13) 0.3390(2) 0.0221(5) Uani 1 1 d .
C17 C 0.1034(3) 0.79573(12) 0.2340(2) 0.0211(5) Uani 1 1 d .
C38 C -0.2332(3) 0.60814(12) 0.5846(2) 0.0212(5) Uani 1 1 d .
H38 H -0.3478 0.5994 0.5697 0.025 Uiso 1 1 calc R
C5 C -0.1000(3) 0.69678(13) -0.0471(2) 0.0217(5) Uani 1 1 d .
H5A H -0.0407 0.7415 -0.0390 0.033 Uiso 1 1 calc R
H5B H -0.2126 0.7052 -0.0430 0.033 Uiso 1 1 calc R
H5C H -0.1046 0.6749 -0.1304 0.033 Uiso 1 1 calc R
C2 C 0.0236(3) 0.58106(12) 0.0301(2) 0.0202(5) Uani 1 1 d .
H2 H -0.0120 0.5696 -0.0598 0.024 Uiso 1 1 calc R
C27 C 0.5753(3) 0.54247(12) 0.9323(2) 0.0220(5) Uani 1 1 d .
H27 H 0.6276 0.5469 1.0231 0.026 Uiso 1 1 calc R
C20 C -0.3002(3) 0.69515(14) 0.1942(2) 0.0274(5) Uani 1 1 d .
H20A H -0.2481 0.6519 0.2358 0.041 Uiso 1 1 calc R
H20B H -0.3443 0.6877 0.1002 0.041 Uiso 1 1 calc R
H20C H -0.3904 0.7082 0.2295 0.041 Uiso 1 1 calc R
C7 C 0.1586(3) 0.43178(12) 0.3702(2) 0.0234(5) Uani 1 1 d .
C32 C 0.4360(3) 0.83719(12) 0.8948(2) 0.0250(5) Uani 1 1 d .
H32 H 0.4709 0.8768 0.9495 0.030 Uiso 1 1 calc R
C39 C -0.1813(3) 0.66610(13) 0.5305(2) 0.0238(5) Uani 1 1 d .
H39 H -0.2609 0.6977 0.4791 0.029 Uiso 1 1 calc R
C16 C 0.0584(3) 0.86072(13) 0.2688(2) 0.0290(6) Uani 1 1 d .
H16 H 0.1367 0.8978 0.2860 0.035 Uiso 1 1 calc R
C10 C 0.4964(3) 0.41253(14) 0.4106(2) 0.0311(6) Uani 1 1 d .
H10 H 0.6121 0.4061 0.4273 0.037 Uiso 1 1 calc R
C8 C 0.2408(4) 0.37417(13) 0.4384(2) 0.0330(6) Uani 1 1 d .
H8 H 0.1810 0.3409 0.4724 0.040 Uiso 1 1 calc R
C33 C 0.2799(3) 0.81008(13) 0.8751(2) 0.0264(5) Uani 1 1 d .
H33 H 0.2065 0.8314 0.9157 0.032 Uiso 1 1 calc R
C4 C 0.1201(3) 0.45750(13) 0.0532(2) 0.0288(6) Uani 1 1 d .
H4A H 0.0748 0.4209 0.0967 0.043 Uiso 1 1 calc R
H4B H 0.2371 0.4478 0.0640 0.043 Uiso 1 1 calc R
H4C H 0.0591 0.4582 -0.0396 0.043 Uiso 1 1 calc R
C37 C -0.1166(3) 0.56291(12) 0.6605(2) 0.0214(5) Uani 1 1 d .
H37 H -0.1514 0.5226 0.6972 0.026 Uiso 1 1 calc R
C14 C -0.2137(3) 0.82007(13) 0.2530(2) 0.0277(5) Uani 1 1 d .
H14 H -0.3222 0.8295 0.2572 0.033 Uiso 1 1 calc R
C9 C 0.4081(4) 0.36440(14) 0.4574(2) 0.0368(7) Uani 1 1 d .
H9 H 0.4620 0.3243 0.5031 0.044 Uiso 1 1 calc R
C18 C 0.5159(3) 0.52197(15) 0.2850(2) 0.0315(6) Uani 1 1 d .
H18A H 0.5117 0.5681 0.3238 0.047 Uiso 1 1 calc R
H18B H 0.4674 0.5249 0.1905 0.047 Uiso 1 1 calc R
H18C H 0.6312 0.5066 0.3053 0.047 Uiso 1 1 calc R
C15 C -0.0983(3) 0.87277(13) 0.2791(2) 0.0332(6) Uani 1 1 d .
H15 H -0.1263 0.9177 0.3044 0.040 Uiso 1 1 calc R
C19 C -0.0210(3) 0.44412(15) 0.3530(3) 0.0362(6) Uani 1 1 d .
H19A H -0.0660 0.4049 0.3907 0.054 Uiso 1 1 calc R
H19B H -0.0803 0.4478 0.2602 0.054 Uiso 1 1 calc R
H19C H -0.0346 0.4877 0.3970 0.054 Uiso 1 1 calc R

loop_
_atom_site_aniso_label
_atom_site_aniso_U_11
_atom_site_aniso_U_22
_atom_site_aniso_U_33
_atom_site_aniso_U_23
_atom_site_aniso_U_13
_atom_site_aniso_U_12
Cu1 0.01484(11) 0.01449(12) 0.01302(12) -0.00100(12) 0.00249(8) 0.00012(12)
S1 0.0146(2) 0.0174(3) 0.0123(2) -0.0001(2) 0.00317(19) -0.0012(2)
N2 0.0170(9) 0.0141(9) 0.0146(8) 0.0020(7) 0.0053(7) 0.0020(7)
C35 0.0135(9) 0.0148(12) 0.0127(9) -0.0043(8) 0.0031(7) -0.0026(8)
C22 0.0154(10) 0.0158(10) 0.0124(10) -0.0017(8) 0.0055(8) 0.0002(8)
N1 0.0192(9) 0.0141(9) 0.0134(9) -0.0020(7) 0.0027(7) 0.0015(7)
C23 0.0105(10) 0.0140(10) 0.0168(10) 0.0026(8) 0.0049(8) -0.0018(8)
C24 0.0153(10) 0.0199(11) 0.0135(11) -0.0009(9) 0.0027(8) -0.0015(9)
C28 0.0198(11) 0.0179(11) 0.0169(11) -0.0005(9) 0.0037(9) 0.0007(9)
C1 0.0179(11) 0.0211(12) 0.0215(12) -0.0065(9) 0.0038(9) 0.0007(9)
C25 0.0212(12) 0.0150(12) 0.0258(12) -0.0004(10) 0.0094(10) 0.0018(9)
C21 0.0242(12) 0.0249(13) 0.0252(13) 0.0033(10) 0.0044(10) -0.0085(10)
C29 0.0179(10) 0.0100(10) 0.0108(10) 0.0030(8) 0.0005(8) 0.0006(8)
C6 0.0261(12) 0.0113(10) 0.0173(11) -0.0053(9) 0.0064(9) 0.0022(9)
C3 0.0136(10) 0.0196(11) 0.0163(10) 0.0010(8) 0.0032(8) -0.0006(8)
C40 0.0185(11) 0.0214(12) 0.0197(11) 0.0036(9) 0.0070(9) 0.0016(9)
C26 0.0185(11) 0.0187(12) 0.0247(12) 0.0086(10) 0.0068(9) 0.0030(9)
C30 0.0188(11) 0.0140(11) 0.0172(11) -0.0010(9) 0.0056(9) 0.0016(9)
C34 0.0203(11) 0.0213(12) 0.0230(12) -0.0012(9) 0.0084(9) -0.0006(9)
C12 0.0219(11) 0.0139(11) 0.0106(10) 0.0026(8) 0.0014(8) 0.0025(9)
C36 0.0154(10) 0.0172(11) 0.0184(11) -0.0003(9) 0.0035(9) 0.0038(9)
C31 0.0224(12) 0.0178(12) 0.0207(12) 0.0006(9) 0.0006(9) -0.0034(9)
C13 0.0238(12) 0.0262(13) 0.0131(11) 0.0024(9) 0.0030(9) 0.0030(10)
C11 0.0238(12) 0.0246(13) 0.0166(11) -0.0053(10) 0.0041(9) 0.0060(10)
C17 0.0275(12) 0.0187(12) 0.0148(11) 0.0045(9) 0.0026(9) -0.0011(9)
C38 0.0138(10) 0.0298(15) 0.0206(11) -0.0064(9) 0.0062(8) -0.0024(9)
C5 0.0234(12) 0.0255(13) 0.0145(11) 0.0032(9) 0.0031(9) 0.0033(10)
C2 0.0235(12) 0.0220(12) 0.0125(11) -0.0044(9) 0.0011(9) 0.0025(10)
C27 0.0250(12) 0.0231(13) 0.0155(11) 0.0029(9) 0.0022(9) -0.0016(10)
C20 0.0180(11) 0.0398(15) 0.0256(13) -0.0033(11) 0.0082(10) -0.0012(11)
C7 0.0334(14) 0.0177(12) 0.0203(12) -0.0059(9) 0.0097(10) -0.0033(10)
C32 0.0369(14) 0.0126(11) 0.0222(12) -0.0024(9) 0.0039(10) -0.0006(10)
C39 0.0164(11) 0.0313(13) 0.0223(11) -0.0002(11) 0.0034(9) 0.0072(10)
C16 0.0433(15) 0.0187(13) 0.0229(12) 0.0009(10) 0.0066(11) -0.0051(11)
C10 0.0327(14) 0.0370(15) 0.0201(12) -0.0060(11) 0.0024(11) 0.0192(12)
C8 0.0616(19) 0.0174(13) 0.0222(13) -0.0022(10) 0.0158(12) -0.0012(12)
C33 0.0347(14) 0.0234(13) 0.0226(12) -0.0042(10) 0.0110(10) 0.0055(10)
C4 0.0350(14) 0.0239(13) 0.0226(12) -0.0092(10) 0.0010(10) 0.0064(11)
C37 0.0226(12) 0.0185(12) 0.0253(12) -0.0031(10) 0.0106(10) -0.0071(9)
C14 0.0319(13) 0.0295(14) 0.0228(12) 0.0018(10) 0.0100(10) 0.0130(11)
C9 0.0622(19) 0.0255(14) 0.0187(12) 0.0026(11) 0.0059(12) 0.0212(13)
C18 0.0239(13) 0.0438(17) 0.0290(14) -0.0025(12) 0.0113(11) 0.0017(11)
C15 0.0558(18) 0.0178(13) 0.0288(14) 0.0011(11) 0.0167(12) 0.0123(12)
C19 0.0347(15) 0.0366(16) 0.0413(16) -0.0042(13) 0.0173(13) -0.0111(12)

loop_
_atom_type_symbol
_atom_type_description
_atom_type_scat_dispersion_real
_atom_type_scat_dispersion_imag
_atom_type_scat_source
C C 0.0033 0.0016 'International Tables Vol C Tables 4.2.6.8 and 6.1.1.4'
H H 0.0000 0.0000 'International Tables Vol C Tables 4.2.6.8 and 6.1.1.4'
N N 0.0061 0.0033 'International Tables Vol C Tables 4.2.6.8 and 6.1.1.4'
S S 0.1246 0.1234 'International Tables Vol C Tables 4.2.6.8 and 6.1.1.4'
Cu Cu 0.3201 1.2651 'International Tables Vol C Tables 4.2.6.8 and 6.1.1.4'

loop_
_geom_angle_atom_site_label_1
_geom_angle_atom_site_label_2
_geom_angle_atom_site_label_3
_geom_angle
N1 Cu1 N2 95.76(8)
N1 Cu1 S1 132.79(6)
N2 Cu1 S1 128.04(6)
C22 S1 Cu1 116.80(7)
C3 N2 C12 120.14(17)
C3 N2 Cu1 124.64(15)
C12 N2 Cu1 115.10(13)
C36 C35 C40 118.58(18)
C36 C35 C22 121.65(18)
C40 C35 C22 119.65(19)
C35 C22 C29 112.17(16)
C35 C22 C23 111.57(17)
C29 C22 C23 109.37(16)
C35 C22 S1 109.94(13)
C29 C22 S1 105.72(13)
C23 C22 S1 107.83(13)
C1 N1 C6 118.90(18)
C1 N1 Cu1 124.09(15)
C6 N1 Cu1 116.73(13)
C24 C23 C28 117.67(19)
C24 C23 C22 121.30(17)
C28 C23 C22 120.99(18)
C25 C24 C23 121.0(2)
C25 C24 H24 119.5
C23 C24 H24 119.5
C27 C28 C23 121.1(2)
C27 C28 H28 119.5
C23 C28 H28 119.5
N1 C1 C2 123.8(2)
N1 C1 C4 118.8(2)
C2 C1 C4 117.3(2)
C26 C25 C24 120.5(2)
C26 C25 H25 119.8
C24 C25 H25 119.8
C17 C21 H21A 109.5
C17 C21 H21B 109.5
H21A C21 H21B 109.5
C17 C21 H21C 109.5
H21A C21 H21C 109.5
H21B C21 H21C 109.5
C30 C29 C34 118.14(19)
C30 C29 C22 119.37(18)
C34 C29 C22 122.26(19)
C11 C6 C7 121.7(2)
C11 C6 N1 119.4(2)
C7 C6 N1 118.9(2)
N2 C3 C2 122.8(2)
N2 C3 C5 119.71(19)
C2 C3 C5 117.5(2)
C39 C40 C35 120.4(2)
C39 C40 H40 119.8
C35 C40 H40 119.8
C27 C26 C25 119.2(2)
C27 C26 H26 120.4
C25 C26 H26 120.4
C31 C30 C29 120.7(2)
C31 C30 H30 119.6
C29 C30 H30 119.6
C33 C34 C29 120.7(2)
C33 C34 H34 119.7
C29 C34 H34 119.7
C13 C12 C17 121.7(2)
C13 C12 N2 119.60(19)
C17 C12 N2 118.68(19)
C35 C36 C37 120.47(19)
C35 C36 H36 119.8
C37 C36 H36 119.8
C32 C31 C30 120.4(2)
C32 C31 H31 119.8
C30 C31 H31 119.8
C14 C13 C12 117.6(2)
C14 C13 C20 120.9(2)
C12 C13 C20 121.5(2)
C10 C11 C6 117.6(2)
C10 C11 C18 121.7(2)
C6 C11 C18 120.7(2)
C16 C17 C12 118.0(2)
C16 C17 C21 121.4(2)
C12 C17 C21 120.6(2)
C39 C38 C37 119.3(2)
C39 C38 H38 120.4
C37 C38 H38 120.4
C3 C5 H5A 109.5
C3 C5 H5B 109.5
H5A C5 H5B 109.5
C3 C5 H5C 109.5
H5A C5 H5C 109.5
H5B C5 H5C 109.5
C1 C2 C3 127.6(2)
C1 C2 H2 116.2
C3 C2 H2 116.2
C26 C27 C28 120.5(2)
C26 C27 H27 119.8
C28 C27 H27 119.8
C13 C20 H20A 109.5
C13 C20 H20B 109.5
H20A C20 H20B 109.5
C13 C20 H20C 109.5
H20A C20 H20C 109.5
H20B C20 H20C 109.5
C8 C7 C6 117.8(2)
C8 C7 C19 121.5(2)
C6 C7 C19 120.7(2)
C33 C32 C31 119.5(2)
C33 C32 H32 120.3
C31 C32 H32 120.3
C38 C39 C40 120.7(2)
C38 C39 H39 119.6
C40 C39 H39 119.6
C17 C16 C15 121.2(2)
C17 C16 H16 119.4
C15 C16 H16 119.4
C9 C10 C11 121.7(2)
C9 C10 H10 119.2
C11 C10 H10 119.2
C9 C8 C7 121.1(2)
C9 C8 H8 119.4
C7 C8 H8 119.4
C32 C33 C34 120.5(2)
C32 C33 H33 119.7
C34 C33 H33 119.7
C1 C4 H4A 109.5
C1 C4 H4B 109.5
H4A C4 H4B 109.5
C1 C4 H4C 109.5
H4A C4 H4C 109.5
H4B C4 H4C 109.5
C38 C37 C36 120.5(2)
C38 C37 H37 119.7
C36 C37 H37 119.7
C15 C14 C13 121.2(2)
C15 C14 H14 119.4
C13 C14 H14 119.4
C10 C9 C8 120.0(2)
C10 C9 H9 120.0
C8 C9 H9 120.0
C11 C18 H18A 109.5
C11 C18 H18B 109.5
H18A C18 H18B 109.5
C11 C18 H18C 109.5
H18A C18 H18C 109.5
H18B C18 H18C 109.5
C14 C15 C16 120.2(2)
C14 C15 H15 119.9
C16 C15 H15 119.9
C7 C19 H19A 109.5
C7 C19 H19B 109.5
H19A C19 H19B 109.5
C7 C19 H19C 109.5
H19A C19 H19C 109.5
H19B C19 H19C 109.5

loop_
_geom_bond_atom_site_label_1
_geom_bond_atom_site_label_2
_geom_bond_distance
Cu1 N1 1.8960(18)
Cu1 N2 1.9073(17)
Cu1 S1 2.1377(6)
S1 C22 1.8791(19)
N2 C3 1.321(3)
N2 C12 1.437(3)
C35 C36 1.387(3)
C35 C40 1.401(3)
C35 C22 1.528(3)
C22 C29 1.536(3)
C22 C23 1.541(3)
N1 C1 1.329(3)
N1 C6 1.434(3)
C23 C24 1.392(3)
C23 C28 1.400(3)
C24 C25 1.389(3)
C24 H24 0.9500
C28 C27 1.385(3)
C28 H28 0.9500
C1 C2 1.381(3)
C1 C4 1.526(3)
C25 C26 1.383(3)
C25 H25 0.9500
C21 C17 1.502(3)
C21 H21A 0.9800
C21 H21B 0.9800
C21 H21C 0.9800
C29 C30 1.393(3)
C29 C34 1.394(3)
C6 C11 1.399(3)
C6 C7 1.411(3)
C3 C2 1.394(3)
C3 C5 1.506(3)
C40 C39 1.386(3)
C40 H40 0.9500
C26 C27 1.381(3)
C26 H26 0.9500
C30 C31 1.393(3)
C30 H30 0.9500
C34 C33 1.393(3)
C34 H34 0.9500
C12 C13 1.401(3)
C12 C17 1.410(3)
C36 C37 1.394(3)
C36 H36 0.9500
C31 C32 1.379(3)
C31 H31 0.9500
C13 C14 1.399(3)
C13 C20 1.496(3)
C11 C10 1.394(3)
C11 C18 1.491(3)
C17 C16 1.381(3)
C38 C39 1.380(3)
C38 C37 1.383(3)
C38 H38 0.9500
C5 H5A 0.9800
C5 H5B 0.9800
C5 H5C 0.9800
C2 H2 0.9500
C27 H27 0.9500
C20 H20A 0.9800
C20 H20B 0.9800
C20 H20C 0.9800
C7 C8 1.389(3)
C7 C19 1.495(3)
C32 C33 1.376(3)
C32 H32 0.9500
C39 H39 0.9500
C16 C15 1.383(4)
C16 H16 0.9500
C10 C9 1.370(4)
C10 H10 0.9500
C8 C9 1.382(4)
C8 H8 0.9500
C33 H33 0.9500
C4 H4A 0.9800
C4 H4B 0.9800
C4 H4C 0.9800
C37 H37 0.9500
C14 C15 1.372(4)
C14 H14 0.9500
C9 H9 0.9500
C18 H18A 0.9800
C18 H18B 0.9800
C18 H18C 0.9800
C15 H15 0.9500
C19 H19A 0.9800
C19 H19B 0.9800
C19 H19C 0.9800
